data_1514345
loop_
_publ_author_name
'Zhao, Yong-Long'
'Wang, Yao'
'Cao, Jian'
'Liang, Yong-Min'
'Xu, Peng-Fei'

_publ_section_title
;
 Organocatalytic Asymmetric Michael-Michael Cascade for the Construction
 of Highly Functionalized N-Fused Piperidinoindoline Derivatives.
;
_journal_issue 9
_journal_name_full 'Organic letters'
_journal_page_first 2438
_journal_page_last 2441
_journal_paper_doi 10.1021/ol5008185
_journal_volume 16
_journal_year 2014
_chemical_absolute_configuration none
_chemical_formula_moiety 'C24 H23 Br N2 O7'
_chemical_formula_sum 'C24 H23 Br N2 O7'
_chemical_formula_weight 531.35
_chemical_name_systematic
;
 ?
;
_space_group_crystal_system orthorhombic
_space_group_IT_number 19
_space_group_name_Hall 'P 2ac 2ab'
_space_group_name_H-M_alt 'P 21 21 21'
_symmetry_space_group_name_Hall 'P 2ac 2ab'
_symmetry_space_group_name_H-M 'P 21 21 21'
_atom_sites_solution_hydrogens geom
_atom_sites_solution_primary direct
_audit_creation_date 2013-12-19
_audit_creation_method
;
Olex2 1.2
(compiled 2013.12.10 svn.r2850 for OlexSys, GUI svn.r4736)
;
_cell_angle_alpha 90
_cell_angle_beta 90
_cell_angle_gamma 90
_cell_formula_units_Z 4
_cell_length_a 9.6196(5)
_cell_length_b 14.4057(12)
_cell_length_c 17.108(9)
_cell_measurement_reflns_used 1459
_cell_measurement_temperature 293(2)
_cell_measurement_theta_max 22.3460
_cell_measurement_theta_min 3.5300
_cell_volume 2370.8(13)
_computing_cell_refinement
;
CrysAlisPro, Agilent Technologies,
Version 1.171.36.28 (release 01-02-2013 CrysAlis171 .NET)
(compiled Feb  1 2013,16:14:44)
;
_computing_data_collection
;
CrysAlisPro, Agilent Technologies,
Version 1.171.36.28 (release 01-02-2013 CrysAlis171 .NET)
(compiled Feb  1 2013,16:14:44)
;
_computing_data_reduction
;
CrysAlisPro, Agilent Technologies,
Version 1.171.36.28 (release 01-02-2013 CrysAlis171 .NET)
(compiled Feb  1 2013,16:14:44)
;
_computing_molecular_graphics 'Olex2 (Dolomanov et al., 2009)'
_computing_publication_material 'Olex2 (Dolomanov et al., 2009)'
_computing_structure_refinement 'ShelXL (Sheldrick, 2008)'
_computing_structure_solution 'ShelXS (Sheldrick, 2008)'
_diffrn_ambient_temperature 293(2)
_diffrn_detector_area_resol_mean 16.0733
_diffrn_measured_fraction_theta_full 0.997
_diffrn_measured_fraction_theta_max 0.998
_diffrn_measurement_device_type 'SuperNova, Dual, Cu at zero, Eos'
_diffrn_measurement_method '\w scans'
_diffrn_orient_matrix_UB_11 -0.0484260000
_diffrn_orient_matrix_UB_12 -0.0183308000
_diffrn_orient_matrix_UB_13 0.0271459000
_diffrn_orient_matrix_UB_21 0.0499920000
_diffrn_orient_matrix_UB_22 -0.0331789000
_diffrn_orient_matrix_UB_23 0.0122321000
_diffrn_orient_matrix_UB_31 0.0244680000
_diffrn_orient_matrix_UB_32 0.0313897000
_diffrn_orient_matrix_UB_33 0.0287860000
_diffrn_radiation_monochromator mirror
_diffrn_radiation_type MoK\a
_diffrn_radiation_wavelength 0.710
_diffrn_reflns_av_R_equivalents 0.0510
_diffrn_reflns_av_unetI/netI 0.0886
_diffrn_reflns_Laue_measured_fraction_full 0.997
_diffrn_reflns_Laue_measured_fraction_max 0.998
_diffrn_reflns_limit_h_max 11
_diffrn_reflns_limit_h_min -11
_diffrn_reflns_limit_k_max 16
_diffrn_reflns_limit_k_min -17
_diffrn_reflns_limit_l_max 21
_diffrn_reflns_limit_l_min -12
_diffrn_reflns_number 6631
_diffrn_reflns_point_group_measured_fraction_full 0.818
_diffrn_reflns_point_group_measured_fraction_max 0.817
_diffrn_reflns_theta_full 25.500
_diffrn_reflns_theta_max 25.984
_diffrn_reflns_theta_min 3.065
_diffrn_source 'SuperNova (Mo) X-ray Source'
_exptl_absorpt_coefficient_mu 1.781
_exptl_absorpt_correction_T_max 1.00000
_exptl_absorpt_correction_T_min 0.27452
_exptl_absorpt_correction_type multi-scan
_exptl_absorpt_process_details
;
CrysAlisPro, Agilent Technologies,
Version 1.171.36.28 (release 01-02-2013 CrysAlis171 .NET)
(compiled Feb  1 2013,16:14:44)
Empirical absorption correction using spherical harmonics,
 implemented in SCALE3 ABSPACK scaling algorithm.
;
_exptl_crystal_colour 'clear light yellow'
_exptl_crystal_density_diffrn 1.489
_exptl_crystal_description block
_exptl_crystal_F_000 1088
_exptl_crystal_size_max 0.41
_exptl_crystal_size_mid 0.38
_exptl_crystal_size_min 0.34
_refine_diff_density_max 0.445
_refine_diff_density_min -0.591
_refine_diff_density_rms 0.060
_refine_ls_abs_structure_details
;
 Flack x determined using 611 quotients [(I+)-(I-)]/[(I+)+(I-)]
 (Parsons and Flack (2004), Acta Cryst. A60, s61).
;
_refine_ls_abs_structure_Flack -0.016(13)
_refine_ls_extinction_coef 0.0047(5)
_refine_ls_extinction_expression Fc^*^=kFc[1+0.001xFc^2^\l^3^/sin(2\q)]^-1/4^
_refine_ls_extinction_method SHELXL
_refine_ls_goodness_of_fit_ref 1.037
_refine_ls_hydrogen_treatment mixed
_refine_ls_matrix_type full
_refine_ls_number_parameters 310
_refine_ls_number_reflns 3809
_refine_ls_number_restraints 0
_refine_ls_restrained_S_all 1.037
_refine_ls_R_factor_all 0.0919
_refine_ls_R_factor_gt 0.0530
_refine_ls_shift/su_max 0.000
_refine_ls_shift/su_mean 0.000
_refine_ls_structure_factor_coef Fsqd
_refine_ls_weighting_details
;
 w=1/[\s^2^(Fo^2^)+(0.0186P)^2^]
 where P=(Fo^2^+2Fc^2^)/3
;
_refine_ls_weighting_scheme calc
_refine_ls_wR_factor_gt 0.0798
_refine_ls_wR_factor_ref 0.0985
_reflns_Friedel_coverage 0.443
_reflns_Friedel_fraction_full 0.582
_reflns_Friedel_fraction_max 0.580
_reflns_number_gt 2617
_reflns_number_total 3809
_reflns_threshold_expression 'I > 2\s(I)'
_cod_data_source_file ol5008185_si_002.cif
_cod_data_source_block zhaoyl1218
_cod_depositor_comments 'Adding full bibliography for 1514345.cif.'
_cod_database_code 1514345
_shelxl_version_number 2013-2
_shelx_space_group_comment
;
The symmetry employed for this shelxl refinement is uniquely defined
by the following loop, which should always be used as a source of
symmetry information in preference to the above space-group names.
They are only intended as comments.
;
_reflns_odcompleteness_completeness 99.64
_reflns_odcompleteness_iscentric 1
_reflns_odcompleteness_theta 26.32
_olex2_refinement_description
;
1. Fixed Uiso
 At 1.2 times of:
  All C(H) groups, All C(H,H) groups
 At 1.5 times of:
  All C(H,H,H) groups
2.a Ternary CH refined with riding coordinates:
 C10(H10), C11(H11), C12(H12)
2.b Secondary CH2 refined with riding coordinates:
 C9(H9A,H9B), C19(H19A,H19B), C21(H21A,H21B)
2.c Aromatic/amide H refined with riding coordinates:
 C4(H4), C6(H6), C7(H7), C14(H14), C15(H15), C16(H16), C17(H17), C18(H18)
2.d Idealised Me refined as rotating group:
 C22(H22A,H22B,H22C), C24(H24A,H24B,H24C)
;

loop_
_space_group_symop_operation_xyz
'x, y, z'
'-x+1/2, -y, z+1/2'
'x+1/2, -y+1/2, -z'
'-x, y+1/2, -z+1/2'

loop_
_atom_site_label
_atom_site_type_symbol
_atom_site_fract_x
_atom_site_fract_y
_atom_site_fract_z
_atom_site_U_iso_or_equiv
_atom_site_adp_type
_atom_site_occupancy
_atom_site_site_symmetry_order
_atom_site_calc_flag
_atom_site_refinement_flags_posn
Br1 Br -1.37636(9) -0.38125(6) 0.01272(4) 0.0691(3) Uani 1 1 d .
O1 O -1.0252(5) -0.1277(3) -0.1718(2) 0.0427(11) Uani 1 1 d .
O2 O -0.7306(5) -0.1726(3) -0.2637(3) 0.0544(14) Uani 1 1 d .
O3 O -0.7595(5) -0.3013(3) -0.1912(3) 0.0558(14) Uani 1 1 d .
O4 O -0.8920(7) -0.1371(4) -0.4942(3) 0.092(2) Uani 1 1 d .
O5 O -0.7149(6) -0.2126(4) -0.4531(3) 0.0745(18) Uani 1 1 d .
O6 O -0.7529(6) -0.5653(3) -0.4854(3) 0.0683(15) Uani 1 1 d .
O7 O -0.6477(6) -0.4745(3) -0.3969(3) 0.0626(15) Uani 1 1 d .
N1 N -0.9971(5) -0.3451(3) -0.2649(3) 0.0321(13) Uani 1 1 d .
N2 N -0.8395(7) -0.1994(4) -0.4571(3) 0.0510(17) Uani 1 1 d .
C1 C -0.9540(7) -0.2482(4) -0.2632(3) 0.0275(15) Uani 1 1 d .
C2 C -1.0346(7) -0.2083(5) -0.1919(3) 0.0338(15) Uani 1 1 d .
C3 C -1.1107(7) -0.2845(4) -0.1595(3) 0.0320(14) Uani 1 1 d .
C4 C -1.1990(7) -0.2890(5) -0.0939(4) 0.0398(17) Uani 1 1 d .
H4 H -1.2149 -0.2370 -0.0630 0.048 Uiso 1 1 calc R
C5 C -1.2606(6) -0.3721(5) -0.0770(4) 0.0431(17) Uani 1 1 d .
C6 C -1.2421(7) -0.4496(5) -0.1243(4) 0.0443(18) Uani 1 1 d .
H6 H -1.2879 -0.5045 -0.1119 0.053 Uiso 1 1 calc R
C7 C -1.1569(6) -0.4466(4) -0.1895(4) 0.0365(16) Uani 1 1 d .
H7 H -1.1453 -0.4984 -0.2213 0.044 Uiso 1 1 calc R
C8 C -1.0892(6) -0.3633(4) -0.2059(3) 0.0300(14) Uani 1 1 d .
C9 C -0.9636(7) -0.4044(4) -0.3307(3) 0.0385(17) Uani 1 1 d .
H9A H -1.0486 -0.4238 -0.3565 0.046 Uiso 1 1 calc R
H9B H -0.9159 -0.4595 -0.3122 0.046 Uiso 1 1 calc R
C10 C -0.8710(7) -0.3527(4) -0.3887(3) 0.0337(15) Uani 1 1 d .
H10 H -0.7818 -0.3395 -0.3634 0.040 Uiso 1 1 calc R
C11 C -0.9394(7) -0.2605(4) -0.4106(3) 0.0322(15) Uani 1 1 d .
H11 H -1.0198 -0.2741 -0.4439 0.039 Uiso 1 1 calc R
C12 C -0.9902(6) -0.1993(4) -0.3407(3) 0.0314(14) Uani 1 1 d .
H12 H -0.9384 -0.1408 -0.3424 0.038 Uiso 1 1 calc R
C13 C -1.1449(7) -0.1759(4) -0.3446(3) 0.0343(15) Uani 1 1 d .
C14 C -1.1843(7) -0.0832(5) -0.3366(4) 0.0453(18) Uani 1 1 d .
H14 H -1.1168 -0.0371 -0.3335 0.054 Uiso 1 1 calc R
C15 C -1.3236(8) -0.0597(5) -0.3332(4) 0.056(2) Uani 1 1 d .
H15 H -1.3493 0.0022 -0.3277 0.067 Uiso 1 1 calc R
C16 C -1.4230(7) -0.1263(6) -0.3379(4) 0.058(2) Uani 1 1 d .
H16 H -1.5162 -0.1098 -0.3339 0.070 Uiso 1 1 calc R
C17 C -1.3878(8) -0.2183(6) -0.3485(4) 0.0517(19) Uani 1 1 d .
H17 H -1.4560 -0.2636 -0.3537 0.062 Uiso 1 1 calc R
C18 C -1.2477(7) -0.2413(5) -0.3511(4) 0.0422(17) Uani 1 1 d .
H18 H -1.2228 -0.3032 -0.3575 0.051 Uiso 1 1 calc R
C19 C -0.8439(7) -0.4134(4) -0.4611(3) 0.0408(17) Uani 1 1 d .
H19A H -0.9322 -0.4374 -0.4795 0.049 Uiso 1 1 calc R
H19B H -0.8063 -0.3742 -0.5021 0.049 Uiso 1 1 calc R
C20 C -0.7467(8) -0.4938(5) -0.4492(4) 0.0466(18) Uani 1 1 d .
C21 C -0.5405(9) -0.5445(6) -0.3867(5) 0.077(3) Uani 1 1 d .
H21A H -0.5070 -0.5656 -0.4372 0.093 Uiso 1 1 calc R
H21B H -0.5773 -0.5975 -0.3585 0.093 Uiso 1 1 calc R
C22 C -0.4252(8) -0.5006(6) -0.3416(5) 0.078(3) Uani 1 1 d .
H22A H -0.3873 -0.4498 -0.3711 0.117 Uiso 1 1 calc GR
H22B H -0.3538 -0.5457 -0.3320 0.117 Uiso 1 1 calc GR
H22C H -0.4604 -0.4780 -0.2927 0.117 Uiso 1 1 calc GR
C23 C -0.8005(7) -0.2368(4) -0.2418(4) 0.0362(17) Uani 1 1 d .
C24 C -0.6226(8) -0.2882(6) -0.1567(5) 0.075(3) Uani 1 1 d .
H24A H -0.5530 -0.2928 -0.1967 0.112 Uiso 1 1 calc GR
H24B H -0.6067 -0.3352 -0.1179 0.112 Uiso 1 1 calc GR
H24C H -0.6179 -0.2281 -0.1327 0.112 Uiso 1 1 calc GR

loop_
_atom_site_aniso_label
_atom_site_aniso_U_11
_atom_site_aniso_U_22
_atom_site_aniso_U_33
_atom_site_aniso_U_23
_atom_site_aniso_U_13
_atom_site_aniso_U_12
Br1 0.0682(5) 0.0809(6) 0.0583(4) 0.0068(5) 0.0279(5) -0.0094(5)
O1 0.060(3) 0.031(2) 0.037(2) -0.005(2) -0.001(2) 0.001(3)
O2 0.043(3) 0.054(3) 0.067(3) 0.015(3) -0.014(3) -0.014(3)
O3 0.056(3) 0.045(3) 0.066(3) 0.017(3) -0.026(3) -0.003(3)
O4 0.141(5) 0.059(3) 0.078(4) 0.033(4) 0.040(5) 0.020(4)
O5 0.055(4) 0.098(5) 0.071(4) 0.002(4) 0.015(3) -0.023(4)
O6 0.080(4) 0.046(3) 0.079(4) -0.017(3) 0.004(4) 0.012(3)
O7 0.067(4) 0.052(3) 0.069(3) -0.008(3) -0.016(3) 0.021(3)
N1 0.041(3) 0.023(3) 0.033(3) -0.001(2) 0.002(3) -0.003(3)
N2 0.078(5) 0.033(3) 0.041(3) -0.002(3) 0.015(4) -0.003(4)
C1 0.037(4) 0.017(3) 0.028(3) 0.002(3) 0.003(3) 0.000(3)
C2 0.038(4) 0.031(4) 0.033(3) -0.003(3) -0.007(3) 0.005(3)
C3 0.038(4) 0.025(3) 0.034(3) -0.001(3) -0.001(3) -0.001(3)
C4 0.043(4) 0.042(4) 0.035(3) 0.002(3) 0.003(3) -0.003(4)
C5 0.036(4) 0.051(4) 0.043(3) 0.006(4) 0.007(3) 0.002(4)
C6 0.038(4) 0.038(4) 0.057(4) 0.007(4) 0.000(4) -0.006(4)
C7 0.032(4) 0.034(4) 0.043(3) 0.004(3) -0.003(3) -0.003(3)
C8 0.030(3) 0.027(3) 0.033(3) 0.005(3) -0.006(3) -0.003(3)
C9 0.050(4) 0.026(4) 0.039(3) -0.004(3) 0.001(3) -0.001(3)
C10 0.036(3) 0.030(3) 0.035(3) 0.000(3) 0.000(3) 0.000(3)
C11 0.033(4) 0.029(4) 0.034(3) -0.001(3) -0.004(3) -0.008(3)
C12 0.036(3) 0.025(3) 0.034(3) 0.000(3) -0.001(3) -0.002(3)
C13 0.037(4) 0.039(4) 0.027(3) 0.003(3) 0.006(3) -0.003(3)
C14 0.043(4) 0.041(4) 0.053(4) 0.000(4) -0.003(4) 0.002(4)
C15 0.060(5) 0.050(5) 0.057(5) -0.005(4) 0.003(5) 0.020(5)
C16 0.034(4) 0.077(6) 0.063(4) 0.006(6) -0.001(4) 0.009(5)
C17 0.036(4) 0.066(5) 0.054(4) 0.011(4) -0.002(4) -0.007(4)
C18 0.037(4) 0.044(4) 0.045(4) 0.006(4) -0.003(4) 0.000(4)
C19 0.047(4) 0.041(4) 0.034(3) -0.009(3) 0.006(3) 0.006(4)
C20 0.051(4) 0.048(5) 0.040(4) -0.002(4) 0.009(4) 0.004(4)
C21 0.070(6) 0.066(6) 0.096(7) -0.005(6) -0.023(6) 0.037(5)
C22 0.060(5) 0.085(6) 0.090(6) 0.029(6) -0.021(6) 0.011(5)
C23 0.040(4) 0.028(4) 0.040(4) -0.005(3) 0.002(4) -0.005(3)
C24 0.058(5) 0.075(6) 0.091(6) 0.014(5) -0.042(6) -0.012(5)

loop_
_atom_type_symbol
_atom_type_description
_atom_type_scat_dispersion_real
_atom_type_scat_dispersion_imag
_atom_type_scat_source
C C 0.0033 0.0016 'International Tables Vol C Tables 4.2.6.8 and 6.1.1.4'
H H 0.0000 0.0000 'International Tables Vol C Tables 4.2.6.8 and 6.1.1.4'
N N 0.0061 0.0033 'International Tables Vol C Tables 4.2.6.8 and 6.1.1.4'
O O 0.0106 0.0060 'International Tables Vol C Tables 4.2.6.8 and 6.1.1.4'
Br Br -0.2901 2.4595 'International Tables Vol C Tables 4.2.6.8 and 6.1.1.4'

loop_
_geom_angle_atom_site_label_1
_geom_angle_atom_site_label_2
_geom_angle_atom_site_label_3
_geom_angle
C23 O3 C24 116.3(6)
C20 O7 C21 116.1(6)
C8 N1 C1 110.7(5)
C8 N1 C9 127.2(5)
C9 N1 C1 121.2(5)
O4 N2 O5 124.0(7)
O4 N2 C11 116.0(7)
O5 N2 C11 120.0(6)
N1 C1 C2 103.2(5)
N1 C1 C12 110.9(5)
N1 C1 C23 112.5(5)
C12 C1 C2 113.1(5)
C23 C1 C2 104.7(5)
C23 C1 C12 112.0(5)
O1 C2 C1 122.6(6)
O1 C2 C3 131.5(6)
C3 C2 C1 105.9(5)
C4 C3 C2 130.7(6)
C8 C3 C2 109.1(5)
C8 C3 C4 120.2(6)
C3 C4 H4 121.0
C5 C4 C3 118.0(6)
C5 C4 H4 121.0
C4 C5 Br1 119.0(5)
C4 C5 C6 121.7(6)
C6 C5 Br1 119.3(5)
C5 C6 H6 119.3
C7 C6 C5 121.3(6)
C7 C6 H6 119.3
C6 C7 H7 121.1
C6 C7 C8 117.7(6)
C8 C7 H7 121.1
N1 C8 C3 111.0(5)
N1 C8 C7 128.0(6)
C7 C8 C3 121.0(5)
N1 C9 H9A 109.6
N1 C9 H9B 109.6
N1 C9 C10 110.3(4)
H9A C9 H9B 108.1
C10 C9 H9A 109.6
C10 C9 H9B 109.6
C9 C10 H10 108.5
C9 C10 C11 109.4(5)
C9 C10 C19 110.1(5)
C11 C10 H10 108.5
C11 C10 C19 111.7(5)
C19 C10 H10 108.5
N2 C11 C10 111.0(5)
N2 C11 H11 108.0
N2 C11 C12 105.6(5)
C10 C11 H11 108.0
C10 C11 C12 115.9(5)
C12 C11 H11 108.0
C1 C12 C11 109.3(4)
C1 C12 H12 107.7
C11 C12 H12 107.7
C13 C12 C1 111.0(5)
C13 C12 C11 113.3(5)
C13 C12 H12 107.7
C14 C13 C12 118.2(6)
C18 C13 C12 123.7(6)
C18 C13 C14 118.0(6)
C13 C14 H14 119.9
C15 C14 C13 120.1(7)
C15 C14 H14 119.9
C14 C15 H15 119.8
C16 C15 C14 120.4(7)
C16 C15 H15 119.8
C15 C16 H16 119.5
C15 C16 C17 120.9(7)
C17 C16 H16 119.5
C16 C17 H17 120.9
C16 C17 C18 118.2(7)
C18 C17 H17 120.9
C13 C18 C17 122.2(7)
C13 C18 H18 118.9
C17 C18 H18 118.9
C10 C19 H19A 108.3
C10 C19 H19B 108.3
H19A C19 H19B 107.4
C20 C19 C10 115.9(5)
C20 C19 H19A 108.3
C20 C19 H19B 108.3
O6 C20 O7 124.0(7)
O6 C20 C19 124.1(7)
O7 C20 C19 111.9(6)
O7 C21 H21A 110.3
O7 C21 H21B 110.3
O7 C21 C22 107.1(6)
H21A C21 H21B 108.5
C22 C21 H21A 110.3
C22 C21 H21B 110.3
C21 C22 H22A 109.5
C21 C22 H22B 109.5
C21 C22 H22C 109.5
H22A C22 H22B 109.5
H22A C22 H22C 109.5
H22B C22 H22C 109.5
O2 C23 O3 125.0(7)
O2 C23 C1 123.3(6)
O3 C23 C1 111.5(6)
O3 C24 H24A 109.5
O3 C24 H24B 109.5
O3 C24 H24C 109.5
H24A C24 H24B 109.5
H24A C24 H24C 109.5
H24B C24 H24C 109.5

loop_
_geom_bond_atom_site_label_1
_geom_bond_atom_site_label_2
_geom_bond_distance
Br1 C5 1.901(6)
O1 C2 1.213(7)
O2 C23 1.203(7)
O3 C23 1.330(7)
O3 C24 1.455(8)
O4 N2 1.209(7)
O5 N2 1.216(7)
O6 C20 1.203(8)
O7 C20 1.338(8)
O7 C21 1.453(8)
N1 C1 1.456(7)
N1 C8 1.369(7)
N1 C9 1.449(7)
N2 C11 1.527(8)
C1 C2 1.556(8)
C1 C12 1.542(8)
C1 C23 1.530(9)
C2 C3 1.431(8)
C3 C4 1.410(8)
C3 C8 1.400(8)
C4 H4 0.9300
C4 C5 1.366(9)
C5 C6 1.390(9)
C6 H6 0.9300
C6 C7 1.385(9)
C7 H7 0.9300
C7 C8 1.394(8)
C9 H9A 0.9700
C9 H9B 0.9700
C9 C10 1.528(8)
C10 H10 0.9800
C10 C11 1.528(8)
C10 C19 1.538(7)
C11 H11 0.9800
C11 C12 1.564(8)
C12 H12 0.9800
C12 C13 1.528(8)
C13 C14 1.395(8)
C13 C18 1.371(8)
C14 H14 0.9300
C14 C15 1.383(9)
C15 H15 0.9300
C15 C16 1.358(10)
C16 H16 0.9300
C16 C17 1.379(10)
C17 H17 0.9300
C17 C18 1.388(10)
C18 H18 0.9300
C19 H19A 0.9700
C19 H19B 0.9700
C19 C20 1.502(9)
C21 H21A 0.9700
C21 H21B 0.9700
C21 C22 1.492(10)
C22 H22A 0.9600
C22 H22B 0.9600
C22 H22C 0.9600
C24 H24A 0.9600
C24 H24B 0.9600
C24 H24C 0.9600

loop_
_geom_torsion_atom_site_label_1
_geom_torsion_atom_site_label_2
_geom_torsion_atom_site_label_3
_geom_torsion_atom_site_label_4
_geom_torsion
Br1 C5 C6 C7 -178.9(5)
O1 C2 C3 C4 0.2(12)
O1 C2 C3 C8 178.5(7)
O4 N2 C11 C10 161.5(5)
O4 N2 C11 C12 -72.2(7)
O5 N2 C11 C10 -21.2(8)
O5 N2 C11 C12 105.2(7)
N1 C1 C2 O1 -179.8(6)
N1 C1 C2 C3 1.5(6)
N1 C1 C12 C11 -48.5(7)
N1 C1 C12 C13 77.1(6)
N1 C1 C23 O2 151.6(6)
N1 C1 C23 O3 -34.0(7)
N1 C9 C10 C11 -53.0(7)
N1 C9 C10 C19 -176.1(5)
N2 C11 C12 C1 -121.9(6)
N2 C11 C12 C13 113.8(6)
C1 N1 C8 C3 -2.3(7)
C1 N1 C8 C7 178.0(6)
C1 N1 C9 C10 4.9(8)
C1 C2 C3 C4 178.8(6)
C1 C2 C3 C8 -2.9(7)
C1 C12 C13 C14 107.3(6)
C1 C12 C13 C18 -68.9(7)
C2 C1 C12 C11 -163.9(5)
C2 C1 C12 C13 -38.3(7)
C2 C1 C23 O2 -97.1(7)
C2 C1 C23 O3 77.4(6)
C2 C3 C4 C5 179.0(7)
C2 C3 C8 N1 3.3(7)
C2 C3 C8 C7 -177.0(5)
C3 C4 C5 Br1 178.4(4)
C3 C4 C5 C6 -2.5(10)
C4 C3 C8 N1 -178.1(5)
C4 C3 C8 C7 1.6(9)
C4 C5 C6 C7 1.9(10)
C5 C6 C7 C8 0.5(9)
C6 C7 C8 N1 177.5(6)
C6 C7 C8 C3 -2.2(9)
C8 N1 C1 C2 0.4(6)
C8 N1 C1 C12 -121.0(5)
C8 N1 C1 C23 112.7(6)
C8 N1 C9 C10 172.2(5)
C8 C3 C4 C5 0.8(9)
C9 N1 C1 C2 169.7(5)
C9 N1 C1 C12 48.3(7)
C9 N1 C1 C23 -78.0(7)
C9 N1 C8 C3 -170.7(5)
C9 N1 C8 C7 9.5(10)
C9 C10 C11 N2 170.1(5)
C9 C10 C11 C12 49.7(7)
C9 C10 C19 C20 -72.6(8)
C10 C11 C12 C1 1.4(7)
C10 C11 C12 C13 -123.0(6)
C10 C19 C20 O6 150.4(7)
C10 C19 C20 O7 -33.2(8)
C11 C10 C19 C20 165.5(6)
C11 C12 C13 C14 -129.3(6)
C11 C12 C13 C18 54.5(8)
C12 C1 C2 O1 -59.9(8)
C12 C1 C2 C3 121.4(6)
C12 C1 C23 O2 25.9(9)
C12 C1 C23 O3 -159.7(5)
C12 C13 C14 C15 -174.6(6)
C12 C13 C18 C17 174.9(6)
C13 C14 C15 C16 -0.2(12)
C14 C13 C18 C17 -1.2(10)
C14 C15 C16 C17 -2.0(12)
C15 C16 C17 C18 2.5(12)
C16 C17 C18 C13 -0.9(11)
C18 C13 C14 C15 1.8(10)
C19 C10 C11 N2 -67.6(7)
C19 C10 C11 C12 171.9(5)
C20 O7 C21 C22 166.7(6)
C21 O7 C20 O6 2.1(11)
C21 O7 C20 C19 -174.3(6)
C23 C1 C2 O1 62.3(7)
C23 C1 C2 C3 -116.4(6)
C23 C1 C12 C11 78.1(6)
C23 C1 C12 C13 -156.3(5)
C24 O3 C23 O2 4.2(10)
C24 O3 C23 C1 -170.1(6)
